data_7211041
loop_
_publ_author_name
'Tominaka, Satoshi'
'Henke, Sebastian'
'Cheetham, Anthony K.'

_publ_section_title
;
 Coordination polymers of alkali metal trithiocyanurates: structure
 determinations and ionic conductivity measurements using single crystals
;
_journal_issue 45
_journal_name_full CrystEngComm
_journal_page_first 9400
_journal_paper_doi 10.1039/c3ce41150h
_journal_volume 15
_journal_year 2013
_chemical_formula_moiety 'C6 H8 N6 O2 Rb2 S6'
_chemical_formula_sum 'C6 H8 N6 O2 Rb2 S6'
_chemical_formula_weight 559.48
_chemical_name_systematic
;
 ? 
;
_space_group_crystal_system triclinic
_space_group_IT_number 2
_space_group_name_Hall '-P 1'
_space_group_name_H-M_alt 'P -1'
_symmetry_space_group_name_Hall '-P 1'
_symmetry_space_group_name_H-M 'P -1'
_atom_sites_solution_hydrogens geom
_atom_sites_solution_primary direct
_atom_sites_solution_secondary difmap
_audit_creation_date 2013-06-12
_audit_creation_method
;
  Olex2 1.2
  (compiled Apr 23 2013 17:54:37, GUI svn.r4466)
;
_cell_angle_alpha 76.921(4)
_cell_angle_beta 80.641(4)
_cell_angle_gamma 88.730(4)
_cell_formula_units_Z 2
_cell_length_a 7.3545(3)
_cell_length_b 10.5336(4)
_cell_length_c 11.7338(5)
_cell_measurement_reflns_used 7334
_cell_measurement_temperature 298.6(8)
_cell_measurement_theta_max 71.0580
_cell_measurement_theta_min 4.3040
_cell_volume 873.54(6)
_computing_cell_refinement
;
CrysAlisPro, Agilent Technologies,
Version 1.171.36.28 (release 01-02-2013 CrysAlis171 .NET)
(compiled Feb  1 2013,16:14:44)
;
_computing_data_collection
;
CrysAlisPro, Agilent Technologies,
Version 1.171.36.28 (release 01-02-2013 CrysAlis171 .NET)
(compiled Feb  1 2013,16:14:44)
;
_computing_data_reduction
;
CrysAlisPro, Agilent Technologies,
Version 1.171.36.28 (release 01-02-2013 CrysAlis171 .NET)
(compiled Feb  1 2013,16:14:44)
;
_computing_molecular_graphics
;
O. V. Dolomanov, L. J. Bourhis, R. J. Gildea, J. A. K. Howard and H. Puschmann,
OLEX2: a complete structure solution, refinement and analysis program.
J. Appl. Cryst. (2009). 42, 339-341.
;
_computing_publication_material
;
O. V. Dolomanov, L. J. Bourhis, R. J. Gildea, J. A. K. Howard and H. Puschmann,
OLEX2: a complete structure solution, refinement and analysis program.
J. Appl. Cryst. (2009). 42, 339-341.
;
_computing_structure_refinement
;
SHELXL, G.M. Sheldrick, Acta Cryst.
(2008). A64, 112-122
;
_computing_structure_solution
;
SHELXS, G.M. Sheldrick, Acta Cryst.
(2008). A64, 112-122
;
_diffrn_ambient_temperature 298.6(8)
_diffrn_detector_area_resol_mean 16.1183
_diffrn_measured_fraction_theta_full 0.9938
_diffrn_measured_fraction_theta_max 0.9900
_diffrn_measurement_details
;
  1 omega   47.00   74.00   1.0000    1.0000
omega____ theta____ kappa____ phi______ frames
    -        0.0000 -178.0000   90.0000 27

  2 omega   32.00   57.00   1.0000    1.0000
omega____ theta____ kappa____ phi______ frames
    -        0.0000 -178.0000 -120.0000 25

  3 omega   38.00   65.00   1.0000    1.0000
omega____ theta____ kappa____ phi______ frames
    -        0.0000   57.0000 -150.0000 27

  4 omega   40.00   73.00   1.0000    1.0000
omega____ theta____ kappa____ phi______ frames
    -        0.0000 -178.0000 -150.0000 33

  5 omega   -4.00   24.00   1.0000    1.0000
omega____ theta____ kappa____ phi______ frames
    -        0.0000   57.0000 -150.0000 28

  6 omega -112.00  -21.00   1.0000    2.0000
omega____ theta____ kappa____ phi______ frames
    -      -54.7500  125.0000    0.0000 91

  7 omega    6.00  127.00   1.0000    2.0000
omega____ theta____ kappa____ phi______ frames
    -       54.7500    0.0000 -120.0000 121

  8 omega   48.00  124.00   1.0000    2.0000
omega____ theta____ kappa____ phi______ frames
    -       54.7500   57.0000 -120.0000 76

  9 omega  -12.00   34.00   1.0000    2.0000
omega____ theta____ kappa____ phi______ frames
    -       54.7500  -57.0000   90.0000 46

 10 omega   -4.00   73.00   1.0000    2.0000
omega____ theta____ kappa____ phi______ frames
    -       54.7500  -57.0000  -90.0000 77

 11 omega -140.00  -63.00   1.0000    6.0000
omega____ theta____ kappa____ phi______ frames
    -      -64.0000  178.0000   60.0000 77

 12 omega   42.00   75.00   1.0000    6.0000
omega____ theta____ kappa____ phi______ frames
    -      109.5000  -63.0000 -120.0000 33

 13 omega   38.00   71.00   1.0000    6.0000
omega____ theta____ kappa____ phi______ frames
    -      109.5000  -37.0000   30.0000 33

 14 omega   90.00  122.00   1.0000    6.0000
omega____ theta____ kappa____ phi______ frames
    -      109.5000  -63.0000 -120.0000 32

 15 omega   38.00   72.00   1.0000    6.0000
omega____ theta____ kappa____ phi______ frames
    -      109.5000  -25.0000  -60.0000 34

 16 omega   40.00   68.00   1.0000    6.0000
omega____ theta____ kappa____ phi______ frames
    -      109.5000  -50.0000   30.0000 28

 17 omega  150.00  178.00   1.0000    6.0000
omega____ theta____ kappa____ phi______ frames
    -      109.5000   37.0000 -150.0000 28

 18 omega   40.00   66.00   1.0000    6.0000
omega____ theta____ kappa____ phi______ frames
    -      109.5000  -37.0000   60.0000 26

 19 omega   78.00  105.00   1.0000    6.0000
omega____ theta____ kappa____ phi______ frames
    -      109.5000  -91.0000  -30.0000 27

 20 omega   38.00   66.00   1.0000    6.0000
omega____ theta____ kappa____ phi______ frames
    -      109.5000 -111.0000 -150.0000 28

 21 omega   38.00   63.00   1.0000    6.0000
omega____ theta____ kappa____ phi______ frames
    -      109.5000  178.0000   60.0000 25

 22 omega   84.00  141.00   1.0000    6.0000
omega____ theta____ kappa____ phi______ frames
    -      109.5000   37.0000 -150.0000 57

 23 omega   97.00  154.00   1.0000    6.0000
omega____ theta____ kappa____ phi______ frames
    -      109.5000   37.0000  120.0000 57

 24 omega   37.00   69.00   1.0000    6.0000
omega____ theta____ kappa____ phi______ frames
    -      109.5000  -37.0000 -180.0000 32

 25 omega  120.00  147.00   1.0000    6.0000
omega____ theta____ kappa____ phi______ frames
    -      109.5000   37.0000    0.0000 27

 26 omega   39.00  144.00   1.0000    6.0000
omega____ theta____ kappa____ phi______ frames
    -      109.5000  -91.0000    0.0000 105

 27 omega   89.00  116.00   1.0000    6.0000
omega____ theta____ kappa____ phi______ frames
    -      109.5000  -91.0000  150.0000 27

 28 omega   51.00  114.00   1.0000    6.0000
omega____ theta____ kappa____ phi______ frames
    -      109.5000  -63.0000    0.0000 63

 29 omega   41.00   71.00   1.0000    6.0000
omega____ theta____ kappa____ phi______ frames
    -      109.5000  -25.0000  -30.0000 30

 30 omega   40.00   71.00   1.0000    6.0000
omega____ theta____ kappa____ phi______ frames
    -      109.5000  -25.0000 -180.0000 31

 31 omega   42.00   67.00   1.0000    6.0000
omega____ theta____ kappa____ phi______ frames
    -      109.5000  -37.0000  -30.0000 25

 32 omega  147.00  177.00   1.0000    6.0000
omega____ theta____ kappa____ phi______ frames
    -      109.5000  111.0000    0.0000 30

 33 omega   84.00  123.00   1.0000    6.0000
omega____ theta____ kappa____ phi______ frames
    -      109.5000  111.0000    0.0000 39

 34 omega   47.00   78.00   1.0000    6.0000
omega____ theta____ kappa____ phi______ frames
    -      109.5000  -50.0000   90.0000 31

 35 omega   61.00  111.00   1.0000    6.0000
omega____ theta____ kappa____ phi______ frames
    -      109.5000  -91.0000  -90.0000 50

 36 omega   51.00  141.00   1.0000    6.0000
omega____ theta____ kappa____ phi______ frames
    -      109.5000  -91.0000 -180.0000 90

 37 omega   47.00   74.00   1.0000    6.0000
omega____ theta____ kappa____ phi______ frames
    -      109.5000  -50.0000 -120.0000 27

 38 omega   90.00  177.00   1.0000    6.0000
omega____ theta____ kappa____ phi______ frames
    -      109.5000   50.0000  -30.0000 87

 39 omega   46.00   71.00   1.0000    6.0000
omega____ theta____ kappa____ phi______ frames
    -      109.5000  -25.0000 -120.0000 25

 40 omega   68.00  132.00   1.0000    6.0000
omega____ theta____ kappa____ phi______ frames
    -      109.5000  -63.0000   90.0000 64

 41 omega  121.00  171.00   1.0000    6.0000
omega____ theta____ kappa____ phi______ frames
    -      109.5000   63.0000   60.0000 50

 42 omega  106.00  133.00   1.0000    6.0000
omega____ theta____ kappa____ phi______ frames
    -      109.5000  178.0000   60.0000 27

 43 omega   92.00  129.00   1.0000    6.0000
omega____ theta____ kappa____ phi______ frames
    -      109.5000  -93.0000   49.7917 37

 44 omega   90.00  117.00   1.0000    6.0000
omega____ theta____ kappa____ phi______ frames
    -      109.5000  -91.0000   30.0000 27

 45 omega   57.00   94.00   1.0000    6.0000
omega____ theta____ kappa____ phi______ frames
    -      109.5000  -92.0000 -139.6621 37

 46 omega  -70.00   30.00   1.0000    1.0000
omega____ theta____ kappa____ phi______ frames
    -        0.0000  -77.0000  -90.0000 100

 47 omega   32.00   77.00   1.0000    1.0000
omega____ theta____ kappa____ phi______ frames
    -        0.0000 -178.0000    0.0000 45

 48 omega  -30.00   70.00   1.0000    1.0000
omega____ theta____ kappa____ phi______ frames
    -        0.0000   77.0000   90.0000 100

 49 omega -125.00  -25.00   1.0000    2.0000
omega____ theta____ kappa____ phi______ frames
    -      -54.7500  -77.0000  150.0000 100

 50 omega -125.00  -25.00   1.0000    2.0000
omega____ theta____ kappa____ phi______ frames
    -      -54.7500  -77.0000 -150.0000 100

 51 omega -125.00  -25.00   1.0000    2.0000
omega____ theta____ kappa____ phi______ frames
    -      -54.7500  -77.0000    0.0000 100

 52 omega -124.00  -33.00   1.0000    2.0000
omega____ theta____ kappa____ phi______ frames
    -      -54.7500  -57.0000   60.0000 91

 53 omega   73.00  126.00   1.0000    2.0000
omega____ theta____ kappa____ phi______ frames
    -       54.7500  125.0000    0.0000 53

 54 omega   73.00  126.00   1.0000    2.0000
omega____ theta____ kappa____ phi______ frames
    -       54.7500  125.0000   60.0000 53

 55 omega   33.00  124.00   1.0000    2.0000
omega____ theta____ kappa____ phi______ frames
    -       54.7500   57.0000  -30.0000 91

 56 omega   73.00  126.00   1.0000    2.0000
omega____ theta____ kappa____ phi______ frames
    -       54.7500  125.0000  -60.0000 53

 57 omega   25.00  125.00   1.0000    2.0000
omega____ theta____ kappa____ phi______ frames
    -       54.7500   77.0000 -120.0000 100

 58 omega -134.00  -44.00   1.0000    6.0000
omega____ theta____ kappa____ phi______ frames
    -      -64.0000  -77.0000   60.0000 90

 59 omega -134.00  -34.00   1.0000    6.0000
omega____ theta____ kappa____ phi______ frames
    -      -64.0000  -77.0000  -90.0000 100

 60 omega   84.00  178.00   1.0000    6.0000
omega____ theta____ kappa____ phi______ frames
    -      109.5000   37.0000   90.0000 94

 61 omega   37.00   72.00   1.0000    6.0000
omega____ theta____ kappa____ phi______ frames
    -      109.5000  -25.0000  -90.0000 35

 62 omega   83.00  178.00   1.0000    6.0000
omega____ theta____ kappa____ phi______ frames
    -      109.5000   35.0000  -73.0000 95

 63 omega   79.00  178.00   1.0000    6.0000
omega____ theta____ kappa____ phi______ frames
    -      109.5000   77.0000  120.0000 99

 64 omega   79.00  178.00   1.0000    6.0000
omega____ theta____ kappa____ phi______ frames
    -      109.5000   77.0000   30.0000 99

 65 omega   37.00   90.00   1.0000    6.0000
omega____ theta____ kappa____ phi______ frames
    -      109.5000 -111.0000   90.0000 53

 66 omega   79.00  178.00   1.0000    6.0000
omega____ theta____ kappa____ phi______ frames
    -      109.5000   77.0000  -60.0000 99

 67 omega   79.00  178.00   1.0000    6.0000
omega____ theta____ kappa____ phi______ frames
    -      109.5000   77.0000  150.0000 99

 68 omega   79.00  129.00   1.0000    6.0000
omega____ theta____ kappa____ phi______ frames
    -      109.5000   77.0000    0.0000 50
;
_diffrn_measurement_device_type 'Xcalibur, Eos, Gemini ultra'
_diffrn_measurement_method '\w scans'
_diffrn_orient_matrix_UB_11 0.0856111000
_diffrn_orient_matrix_UB_12 -0.1299126000
_diffrn_orient_matrix_UB_13 0.0543643000
_diffrn_orient_matrix_UB_21 0.1576957000
_diffrn_orient_matrix_UB_22 0.0752793000
_diffrn_orient_matrix_UB_23 0.0285417000
_diffrn_orient_matrix_UB_31 -0.1135056000
_diffrn_orient_matrix_UB_32 0.0023239000
_diffrn_orient_matrix_UB_33 0.1220109000
_diffrn_radiation_monochromator mirror
_diffrn_radiation_type 'Cu K\a'
_diffrn_radiation_wavelength 1.5418
_diffrn_reflns_av_R_equivalents 0.0404
_diffrn_reflns_av_unetI/netI 0.0263
_diffrn_reflns_limit_h_max 9
_diffrn_reflns_limit_h_min -9
_diffrn_reflns_limit_k_max 12
_diffrn_reflns_limit_k_min -12
_diffrn_reflns_limit_l_max 14
_diffrn_reflns_limit_l_min -13
_diffrn_reflns_number 15054
_diffrn_reflns_theta_full 70.9317
_diffrn_reflns_theta_max 71.21
_diffrn_reflns_theta_min 3.92
_diffrn_source 'Enhance Ultra (Cu) X-ray Source'
_exptl_absorpt_coefficient_mu 14.106
_exptl_absorpt_correction_T_max 0.553
_exptl_absorpt_correction_T_min 0.360
_exptl_absorpt_correction_type analytical
_exptl_absorpt_process_details
;
CrysAlisPro, Agilent Technologies,
Version 1.171.36.28 (release 01-02-2013 CrysAlis171 .NET)
(compiled Feb  1 2013,16:14:44)
Analytical numeric absorption correction using a multifaceted crystal
            model based on expressions derived by R.C. Clark & J.S. Reid.
(Clark, R. C. & Reid, J. S. (1995). Acta Cryst. A51, 887-897)
;
_exptl_crystal_colour 'clear colourless'
_exptl_crystal_colour_lustre clear
_exptl_crystal_colour_primary colourless
_exptl_crystal_density_diffrn 2.127
_exptl_crystal_density_method 'not measured'
_exptl_crystal_description rhombohedral
_exptl_crystal_F_000 544
_exptl_crystal_size_max 0.1217
_exptl_crystal_size_mid 0.1042
_exptl_crystal_size_min 0.0739
_refine_diff_density_max 0.794
_refine_diff_density_min -0.647
_refine_diff_density_rms 0.090
_refine_ls_extinction_method none
_refine_ls_goodness_of_fit_ref 1.068
_refine_ls_hydrogen_treatment mixed
_refine_ls_matrix_type full
_refine_ls_number_parameters 215
_refine_ls_number_reflns 3358
_refine_ls_number_restraints 8
_refine_ls_restrained_S_all 1.068
_refine_ls_R_factor_all 0.0366
_refine_ls_R_factor_gt 0.0325
_refine_ls_shift/su_max 0.000
_refine_ls_shift/su_mean 0.000
_refine_ls_structure_factor_coef Fsqd
_refine_ls_weighting_details 'calc w=1/[\s^2^(Fo^2^)+(0.0555P)^2^+0.2841P] where P=(Fo^2^+2Fc^2^)/3'
_refine_ls_weighting_scheme calc
_refine_ls_wR_factor_gt 0.0885
_refine_ls_wR_factor_ref 0.0928
_reflns_number_gt 2997
_reflns_number_total 3358
_reflns_threshold_expression >2sigma(I)
_cod_data_source_file c3ce41150h.txt
_cod_data_source_block RbTTC1
_cod_original_cell_volume 873.54(7)
_cod_database_code 7211041
_chemical_oxdiff_formula 'S3 N3 C3 H4 O1 Rb1'
_reflns_odcompleteness_completeness 99.38
_reflns_odcompleteness_iscentric 1
_reflns_odcompleteness_theta 70.93
_olex2_refinement_description
;
1. Fixed Uiso
 At 1.2 times of:
  All N(H) groups
2. Restrained distances
 H2B-O2 = O2-H2A
 0.957 with sigma of 0.02
 H3A-O3
 0.958 with sigma of 0.02
 O3-H3B
 0.958 with sigma of 0.02
 H3A-O3 = O3-H3B
 0.958 with sigma of 0.02
 H2B-H2A
 1.513 with sigma of 0.04
 H3A-H3B
 1.515 with sigma of 0.04
3.a Aromatic/amide H refined with riding coordinates:
 N3(H3), N4(H4), N5(H5), N10(H10)
;

loop_
_space_group_symop_id
_space_group_symop_operation_xyz
1 'x, y, z'
2 '-x, -y, -z'

loop_
_atom_site_label
_atom_site_type_symbol
_atom_site_fract_x
_atom_site_fract_y
_atom_site_fract_z
_atom_site_U_iso_or_equiv
_atom_site_adp_type
_atom_site_occupancy
_atom_site_symmetry_multiplicity
_atom_site_calc_flag
_atom_site_refinement_flags
H2A H 0.564(6) 0.446(4) 0.213(5) 0.10(2) Uiso 1 1 d D
H2B H 0.499(8) 0.315(2) 0.196(5) 0.11(2) Uiso 1 1 d D
H3A H 0.075(8) 0.685(3) 0.305(7) 0.14(3) Uiso 1 1 d D
H3B H -0.090(4) 0.614(5) 0.283(5) 0.090(18) Uiso 1 1 d D
C4 C 0.3291(4) -0.1852(3) 0.4794(3) 0.0362(6) Uani 1 1 d .
C6 C 0.4036(4) 0.0203(3) 0.3415(3) 0.0356(6) Uani 1 1 d .
C7 C 0.2260(4) 0.0194(3) 0.5228(3) 0.0349(6) Uani 1 1 d .
C8 C 0.0807(4) 0.2344(3) 0.1017(3) 0.0361(6) Uani 1 1 d .
C9 C 0.1884(4) 0.0309(3) 0.0594(3) 0.0365(6) Uani 1 1 d .
C12 C 0.2644(4) 0.2365(3) -0.0782(3) 0.0372(6) Uani 1 1 d .
N1 N 0.1670(4) 0.3017(2) -0.0035(2) 0.0399(6) Uani 1 1 d .
N2 N 0.3105(4) 0.0861(2) 0.4171(2) 0.0366(5) Uani 1 1 d .
N3 N 0.2417(3) -0.1148(2) 0.5537(2) 0.0366(5) Uani 1 1 d .
H3 H 0.1931 -0.1552 0.6239 0.044 Uiso 1 1 calc R
N4 N 0.2753(4) 0.1029(2) -0.0447(2) 0.0385(5) Uani 1 1 d .
H4 H 0.3413 0.0630 -0.0929 0.046 Uiso 1 1 calc R
N5 N 0.4072(4) -0.1148(2) 0.3734(2) 0.0390(5) Uani 1 1 d .
H5 H 0.4626 -0.1556 0.3223 0.047 Uiso 1 1 calc R
N10 N 0.0887(4) 0.1012(2) 0.1303(2) 0.0378(5) Uani 1 1 d .
H10 H 0.0273 0.0601 0.1966 0.045 Uiso 1 1 calc R
O2 O 0.4800(4) 0.4040(2) 0.1824(3) 0.0601(7) Uani 1 1 d D
O3 O 0.0259(5) 0.6019(3) 0.3078(3) 0.0693(9) Uani 1 1 d D
S1 S 0.33871(13) -0.34822(7) 0.51878(8) 0.0487(2) Uani 1 1 d .
S2 S -0.04312(11) 0.31067(7) 0.20032(7) 0.04153(18) Uani 1 1 d .
S3 S 0.20487(12) -0.12986(7) 0.09902(8) 0.0467(2) Uani 1 1 d .
S5 S 0.10185(11) 0.09255(7) 0.62316(7) 0.04177(18) Uani 1 1 d .
S6 S 0.52130(11) 0.09416(7) 0.20874(7) 0.04085(18) Uani 1 1 d .
S8 S 0.37770(12) 0.31301(7) -0.21211(7) 0.0465(2) Uani 1 1 d .
Rb1 Rb 0.23506(5) 0.56971(3) 0.05206(3) 0.05110(13) Uani 1 1 d .
Rb2 Rb 0.20331(5) 0.37046(3) 0.41882(3) 0.05506(13) Uani 1 1 d .

loop_
_atom_site_aniso_label
_atom_site_aniso_U_11
_atom_site_aniso_U_22
_atom_site_aniso_U_33
_atom_site_aniso_U_23
_atom_site_aniso_U_13
_atom_site_aniso_U_12
C4 0.0383(15) 0.0307(13) 0.0412(16) -0.0105(12) -0.0081(12) 0.0014(11)
C6 0.0388(15) 0.0295(13) 0.0408(16) -0.0103(11) -0.0094(12) 0.0003(11)
C7 0.0394(15) 0.0301(13) 0.0373(15) -0.0108(11) -0.0086(12) 0.0035(11)
C8 0.0406(15) 0.0294(13) 0.0398(16) -0.0114(11) -0.0070(12) 0.0044(11)
C9 0.0436(15) 0.0265(12) 0.0418(16) -0.0114(11) -0.0088(12) 0.0015(11)
C12 0.0436(16) 0.0283(13) 0.0395(16) -0.0089(11) -0.0049(12) 0.0007(11)
N1 0.0526(15) 0.0256(11) 0.0407(14) -0.0087(10) -0.0032(11) 0.0026(10)
N2 0.0445(13) 0.0276(11) 0.0390(13) -0.0108(10) -0.0062(10) 0.0017(9)
N3 0.0453(13) 0.0283(11) 0.0354(13) -0.0087(10) -0.0019(10) 0.0003(9)
N4 0.0482(14) 0.0272(11) 0.0403(14) -0.0119(10) -0.0017(11) 0.0031(10)
N5 0.0473(14) 0.0283(11) 0.0417(14) -0.0128(10) -0.0016(11) 0.0035(10)
N10 0.0472(14) 0.0283(11) 0.0365(13) -0.0073(10) -0.0026(10) -0.0004(10)
O2 0.0635(17) 0.0410(14) 0.079(2) -0.0145(14) -0.0204(15) 0.0057(12)
O3 0.082(2) 0.0408(15) 0.088(2) -0.0120(15) -0.0281(18) 0.0069(14)
S1 0.0657(5) 0.0264(3) 0.0521(5) -0.0105(3) -0.0019(4) 0.0012(3)
S2 0.0522(4) 0.0306(3) 0.0408(4) -0.0124(3) 0.0009(3) 0.0035(3)
S3 0.0644(5) 0.0241(3) 0.0500(5) -0.0094(3) -0.0031(4) 0.0028(3)
S5 0.0510(4) 0.0314(3) 0.0417(4) -0.0118(3) 0.0004(3) 0.0053(3)
S6 0.0514(4) 0.0315(3) 0.0383(4) -0.0087(3) -0.0019(3) -0.0004(3)
S8 0.0613(5) 0.0306(3) 0.0426(4) -0.0071(3) 0.0048(3) 0.0010(3)
Rb1 0.0620(2) 0.03398(18) 0.0574(2) -0.01084(14) -0.00974(16) 0.00479(14)
Rb2 0.0704(3) 0.03859(19) 0.0549(2) -0.00852(15) -0.00997(17) 0.00741(15)

loop_
_atom_type_symbol
_atom_type_description
_atom_type_scat_dispersion_real
_atom_type_scat_dispersion_imag
_atom_type_scat_source
C C 0.0181 0.0091 'International Tables Vol C Tables 4.2.6.8 and 6.1.1.4'
H H 0.0000 0.0000 'International Tables Vol C Tables 4.2.6.8 and 6.1.1.4'
N N 0.0311 0.0180 'International Tables Vol C Tables 4.2.6.8 and 6.1.1.4'
O O 0.0492 0.0322 'International Tables Vol C Tables 4.2.6.8 and 6.1.1.4'
S S 0.3331 0.5567 'International Tables Vol C Tables 4.2.6.8 and 6.1.1.4'
Rb Rb -0.4688 1.6079 'International Tables Vol C Tables 4.2.6.8 and 6.1.1.4'

loop_
_exptl_crystal_face_index_h
_exptl_crystal_face_index_k
_exptl_crystal_face_index_l
_exptl_crystal_face_perp_dist
_exptl_oxdiff_crystal_face_indexfrac_h
_exptl_oxdiff_crystal_face_indexfrac_k
_exptl_oxdiff_crystal_face_indexfrac_l
_exptl_oxdiff_crystal_face_x
_exptl_oxdiff_crystal_face_y
_exptl_oxdiff_crystal_face_z
0 2 8 0.0521 0.0000 2.0000 8.0000 0.1751 0.3789 0.9807
0 -2 -8 0.0521 -0.0000 -2.0000 -8.0000 -0.1751 -0.3789 -0.9807
1 -6 1 0.0509 1.0000 -6.0000 1.0000 0.9195 -0.2654 -0.0054
-1 6 -1 0.0229 -1.0000 6.0000 -1.0000 -0.9195 0.2654 0.0054
0 0 7 0.0440 0.0000 -0.0000 7.0000 0.3806 0.1998 0.8541
-3 -4 1 0.0447 -3.0000 -4.0000 1.0000 0.3172 -0.7457 0.4532
3 4 -1 0.0447 3.0000 4.0000 -1.0000 -0.3172 0.7457 -0.4532
3 5 3 0.0639 3.0000 5.0000 3.0000 -0.2296 0.9351 0.0371
-3 -5 -3 0.0329 -3.0000 -5.0000 -3.0000 0.2296 -0.9351 -0.0371
4 -3 0 0.0273 4.0000 -3.0000 0.0000 0.7322 0.4049 -0.4610

loop_
_geom_angle_atom_site_label_1
_geom_angle_atom_site_label_2
_geom_angle_atom_site_label_3
_geom_angle
_geom_angle_site_symmetry_1
_geom_angle_site_symmetry_3
N3 C4 S1 121.8(2) . .
N5 C4 N3 114.8(3) . .
N5 C4 S1 123.4(2) . .
N2 C6 N5 119.5(3) . .
N2 C6 S6 122.9(2) . .
N5 C6 S6 117.6(2) . .
N2 C7 N3 119.8(3) . .
N2 C7 S5 122.6(2) . .
N2 C7 Rb2 55.78(14) . .
N3 C7 S5 117.6(2) . .
N3 C7 Rb2 175.5(2) . .
S5 C7 Rb2 66.85(9) . .
N1 C8 N10 120.1(3) . .
N1 C8 S2 121.2(2) . .
N1 C8 Rb1 57.05(15) . .
N1 C8 Rb1 69.86(16) . 2_565
N10 C8 S2 118.6(2) . .
N10 C8 Rb1 158.2(2) . .
N10 C8 Rb1 128.17(19) . 2_565
S2 C8 Rb1 68.98(9) . .
S2 C8 Rb1 73.94(10) . 2_565
Rb1 C8 Rb1 72.91(5) 2_565 .
N4 C9 N10 114.4(2) . .
N4 C9 S3 123.1(2) . .
N10 C9 S3 122.5(2) . .
N1 C12 N4 119.5(3) . .
N1 C12 S8 122.2(2) . .
N4 C12 S8 118.4(2) . .
C8 N1 C12 118.9(2) . .
C8 N1 Rb1 87.75(18) . 2_565
C8 N1 Rb1 101.71(18) . .
C12 N1 Rb1 121.3(2) . 2_565
C12 N1 Rb1 131.7(2) . .
Rb1 N1 Rb1 82.85(6) . 2_565
C6 N2 Rb2 137.86(19) . .
C7 N2 C6 118.9(2) . .
C7 N2 Rb2 103.18(17) . .
C4 N3 C7 123.3(3) . .
C9 N4 C12 123.7(3) . .
C4 N5 C6 123.6(3) . .
C9 N10 C8 123.4(3) . .
Rb1 O2 Rb1 89.43(8) . 2_665
Rb1 O2 Rb2 92.22(8) . .
Rb2 O2 Rb1 178.26(9) . 2_665
Rb1 O3 Rb2 178.64(10) . 2_566
Rb2 O3 Rb1 89.53(8) . .
Rb2 O3 Rb2 89.95(9) . 2_566
C4 S1 Rb2 90.09(11) . 2_556
C4 S1 Rb2 138.48(11) . 1_545
C4 S1 Rb2 97.73(10) . 2_656
Rb2 S1 Rb2 72.588(19) 1_545 2_556
Rb2 S1 Rb2 158.16(3) 2_656 2_556
Rb2 S1 Rb2 112.40(2) 2_656 1_545
C8 S2 Rb1 78.01(10) . 2_565
C8 S2 Rb1 83.41(11) . .
C8 S2 Rb2 113.97(10) . .
Rb1 S2 Rb1 76.423(19) . 2_565
Rb1 S2 Rb2 148.88(2) 2_565 .
Rb1 S2 Rb2 76.677(19) . .
C9 S3 Rb1 154.80(11) . 1_545
C7 S5 Rb2 85.57(11) . .
C8 Rb1 C8 107.09(5) 2_565 .
C8 Rb1 Rb1 85.65(5) . 2_665
C8 Rb1 Rb1 54.70(5) 2_565 2_565
C8 Rb1 Rb1 52.39(5) . 2_565
C8 Rb1 Rb1 133.75(5) 2_565 2_665
N1 Rb1 C8 22.39(7) 2_565 2_565
N1 Rb1 C8 101.21(7) . 2_565
N1 Rb1 C8 95.29(6) 2_565 .
N1 Rb1 C8 21.24(7) . .
N1 Rb1 N1 97.15(6) . 2_565
N1 Rb1 O2 80.86(7) . 2_665
N1 Rb1 O3 114.12(7) . .
N1 Rb1 S2 81.23(5) 2_565 .
N1 Rb1 S2 47.70(5) . .
N1 Rb1 S2 83.31(5) . 2_565
N1 Rb1 S2 46.04(5) 2_565 2_565
N1 Rb1 S3 166.21(5) . 1_565
N1 Rb1 S3 69.07(5) 2_565 1_565
N1 Rb1 Rb1 50.59(5) . 2_565
N1 Rb1 Rb1 154.11(5) 2_565 2_665
N1 Rb1 Rb1 46.56(4) 2_565 2_565
N1 Rb1 Rb1 74.77(5) . 2_665
O2 Rb1 C8 91.15(7) 2_665 2_565
O2 Rb1 C8 177.76(8) . 2_565
O2 Rb1 C8 101.09(7) 2_665 .
O2 Rb1 C8 71.15(7) . .
O2 Rb1 N1 77.65(7) . .
O2 Rb1 N1 155.52(8) . 2_565
O2 Rb1 N1 112.43(7) 2_665 2_565
O2 Rb1 O2 90.57(8) . 2_665
O2 Rb1 O3 163.12(7) 2_665 .
O2 Rb1 O3 85.48(8) . .
O2 Rb1 S2 66.97(5) 2_665 2_565
O2 Rb1 S2 152.66(6) . 2_565
O2 Rb1 S2 77.69(6) . .
O2 Rb1 S2 128.50(5) 2_665 .
O2 Rb1 S3 104.46(5) 2_665 1_565
O2 Rb1 S3 114.58(6) . 1_565
O2 Rb1 Rb1 100.43(5) 2_665 2_565
O2 Rb1 Rb1 123.52(5) . 2_565
O2 Rb1 Rb1 42.61(5) 2_665 2_665
O2 Rb1 Rb1 47.96(6) . 2_665
O3 Rb1 C8 93.28(7) . 2_565
O3 Rb1 C8 93.15(7) . .
O3 Rb1 N1 74.76(7) . 2_565
O3 Rb1 S2 120.49(5) . 2_565
O3 Rb1 S2 66.59(5) . .
O3 Rb1 S3 62.86(5) . 1_565
O3 Rb1 Rb1 131.09(5) . 2_665
O3 Rb1 Rb1 95.41(6) . 2_565
S2 Rb1 C8 28.05(5) 2_565 2_565
S2 Rb1 C8 27.61(5) . .
S2 Rb1 C8 97.10(5) 2_565 .
S2 Rb1 C8 100.10(5) . 2_565
S2 Rb1 S2 103.578(19) . 2_565
S2 Rb1 Rb1 108.541(17) . 2_665
S2 Rb1 Rb1 51.257(15) 2_565 2_565
S2 Rb1 Rb1 108.114(19) 2_565 2_665
S2 Rb1 Rb1 52.320(16) . 2_565
S3 Rb1 C8 66.34(5) 1_565 2_565
S3 Rb1 C8 153.65(5) 1_565 .
S3 Rb1 S2 87.11(2) 1_565 2_565
S3 Rb1 S2 126.17(2) 1_565 .
S3 Rb1 Rb1 117.85(2) 1_565 2_665
S3 Rb1 Rb1 115.63(2) 1_565 2_565
Rb1 Rb1 Rb1 120.550(16) 2_665 2_565
C7 Rb2 S1 135.15(5) . 1_565
C7 Rb2 S1 90.11(5) . 2_556
C7 Rb2 Rb1 124.53(5) . .
C7 Rb2 Rb2 125.17(5) . 2_566
N2 Rb2 C7 21.04(7) . .
N2 Rb2 O2 78.06(7) . .
N2 Rb2 O3 111.59(7) . 2_566
N2 Rb2 S1 141.59(5) . 1_565
N2 Rb2 S1 75.72(5) . 2_656
N2 Rb2 S1 102.28(5) . 2_556
N2 Rb2 S2 79.26(5) . .
N2 Rb2 S5 48.61(5) . .
N2 Rb2 Rb1 105.89(5) . .
N2 Rb2 Rb2 145.22(5) . 2_566
O2 Rb2 C7 99.00(7) . .
O2 Rb2 O3 164.25(7) . 2_566
O2 Rb2 S1 99.47(5) . 1_565
O2 Rb2 S1 130.84(5) . 2_556
O2 Rb2 S1 70.56(5) . 2_656
O2 Rb2 S2 72.52(5) . .
O2 Rb2 S5 126.33(5) . .
O2 Rb2 Rb1 41.53(5) . .
O2 Rb2 Rb2 134.96(5) . 2_566
O3 Rb2 C7 90.72(6) 2_566 .
O3 Rb2 C7 151.87(8) . .
O3 Rb2 N2 147.08(8) . .
O3 Rb2 O2 87.18(9) . .
O3 Rb2 O3 90.05(9) . 2_566
O3 Rb2 S1 65.12(5) 2_566 1_565
O3 Rb2 S1 99.08(5) 2_566 2_656
O3 Rb2 S1 65.92(7) . 2_556
O3 Rb2 S1 60.96(5) 2_566 2_556
O3 Rb2 S1 69.48(6) . 1_565
O3 Rb2 S1 126.73(7) . 2_656
O3 Rb2 S2 68.22(6) . .
O3 Rb2 S2 120.61(5) 2_566 .
O3 Rb2 S5 140.08(7) . .
O3 Rb2 Rb1 138.52(4) 2_566 .
O3 Rb2 Rb1 48.49(7) . .
O3 Rb2 Rb2 39.96(4) 2_566 2_566
O3 Rb2 Rb2 50.08(7) . 2_566
S1 Rb2 C7 80.83(5) 2_656 .
S1 Rb2 S1 107.411(19) 1_565 2_556
S1 Rb2 S1 158.16(3) 2_656 2_556
S1 Rb2 S1 67.60(2) 2_656 1_565
S1 Rb2 Rb1 94.619(16) 2_556 .
S1 Rb2 Rb1 106.905(18) 2_656 .
S1 Rb2 Rb1 95.544(17) 1_565 .
S1 Rb2 Rb2 56.781(17) 1_565 2_566
S1 Rb2 Rb2 120.342(19) 2_656 2_566
S1 Rb2 Rb2 50.631(14) 2_556 2_566
S2 Rb2 C7 87.39(5) . .
S2 Rb2 S1 138.73(2) . 2_656
S2 Rb2 S1 137.23(2) . 1_565
S2 Rb2 S1 59.69(2) . 2_556
S2 Rb2 Rb1 50.239(14) . .
S2 Rb2 Rb2 98.754(17) . 2_566
S5 Rb2 C7 27.58(5) . .
S5 Rb2 O3 63.27(5) . 2_566
S5 Rb2 S1 88.43(2) . 2_656
S5 Rb2 S1 117.59(2) . 1_565
S5 Rb2 S1 74.95(2) . 2_556
S5 Rb2 S2 99.03(2) . .
S5 Rb2 Rb1 146.827(18) . .
S5 Rb2 Rb2 98.486(18) . 2_566
Rb1 Rb2 Rb2 98.563(12) . 2_566

loop_
_geom_bond_atom_site_label_1
_geom_bond_atom_site_label_2
_geom_bond_distance
_geom_bond_site_symmetry_2
C4 N3 1.346(4) .
C4 N5 1.340(4) .
C4 S1 1.678(3) .
C6 N2 1.340(4) .
C6 N5 1.388(4) .
C6 S6 1.681(3) .
C7 N2 1.339(4) .
C7 N3 1.385(4) .
C7 S5 1.686(3) .
C7 Rb2 3.631(3) .
C8 N1 1.341(4) .
C8 N10 1.368(4) .
C8 S2 1.691(3) .
C8 Rb1 3.518(3) 2_565
C8 Rb1 3.624(3) .
C9 N4 1.351(4) .
C9 N10 1.354(4) .
C9 S3 1.659(3) .
C12 N1 1.341(4) .
C12 N4 1.377(4) .
C12 S8 1.686(3) .
N1 Rb1 3.305(3) 2_565
N1 Rb1 3.106(2) .
N2 Rb2 3.084(2) .
O2 Rb1 3.137(3) 2_665
O2 Rb1 2.860(3) .
O2 Rb2 3.117(3) .
O3 Rb1 3.228(4) .
O3 Rb2 3.444(4) 2_566
O3 Rb2 2.884(3) .
S1 Rb2 3.9365(10) 2_556
S1 Rb2 3.6376(9) 1_545
S1 Rb2 3.5533(10) 2_656
S2 Rb1 3.4558(9) 2_565
S2 Rb1 3.4057(9) .
S2 Rb2 3.5422(9) .
S3 Rb1 3.3295(8) 1_545
S5 Rb2 3.3487(8) .
Rb1 C8 3.518(3) 2_565
Rb1 N1 3.305(3) 2_565
Rb1 O2 3.137(3) 2_665
Rb1 S2 3.4558(9) 2_565
Rb1 S3 3.3295(8) 1_565
Rb1 Rb1 4.2445(7) 2_565
Rb1 Rb1 4.2244(7) 2_665
Rb2 O3 3.444(4) 2_566
Rb2 S1 3.9365(10) 2_556
Rb2 S1 3.6377(9) 1_565
Rb2 S1 3.5532(10) 2_656
Rb2 Rb2 4.4898(7) 2_566
